data_1515763
loop_
_publ_author_name
'Scales, Emma'
'Sorace, Lorenzo'
'Dei, Andrea'
'Caneschi, Andrea'
'Muryn, Christopher A.'
'Collison, David'
'McInnes, Eric J. L.'

_publ_section_title
;
 Low-valent vanadium catecholate clusters
;
_journal_issue 2
_journal_name_full 'Chemical Science'
_journal_page_first 221
_journal_paper_doi 10.1039/c0sc00142b
_journal_volume 1
_journal_year 2010
_chemical_formula_sum 'C62 H98 O11 V2'
_chemical_formula_weight 1121.28
_chemical_name_systematic
;
?
;
_space_group_IT_number 2
_symmetry_cell_setting triclinic
_symmetry_space_group_name_Hall '-P 1'
_symmetry_space_group_name_H-M 'P -1'
_atom_sites_solution_hydrogens geom
_atom_sites_solution_primary direct
_atom_sites_solution_secondary difmap
_audit_creation_method SHELXL-97
_cell_angle_alpha 105.9570(10)
_cell_angle_beta 93.7700(10)
_cell_angle_gamma 95.8850(10)
_cell_formula_units_Z 2
_cell_length_a 11.2421(8)
_cell_length_b 14.0373(10)
_cell_length_c 21.6847(16)
_cell_measurement_reflns_used 15525
_cell_measurement_temperature 150(2)
_cell_measurement_theta_max 62.953
_cell_measurement_theta_min 7.269
_cell_volume 3257.0(4)
_computing_cell_refinement 'Bruker SAINT'
_computing_data_collection 'Bruker APEX 2'
_computing_data_reduction 'Bruker SAINT'
_computing_molecular_graphics 'Bruker SAINT'
_computing_publication_material 'Bruker SHELXTL and local programs'
_computing_structure_refinement 'SHELXL-97 (Sheldrick, 1997)'
_computing_structure_solution 'SHELXS-97 (Sheldrick, 1990)'
_diffrn_ambient_temperature 150(2)
_diffrn_measured_fraction_theta_full 0.962
_diffrn_measured_fraction_theta_max 0.962
_diffrn_measurement_device_type 'Bruker APEX II CCD diffractometer'
_diffrn_measurement_method '\w rotation with narrow frames'
_diffrn_radiation_monochromator 'silicon 111'
_diffrn_radiation_source 'Daresbury SMX station 16.2'
_diffrn_radiation_type synchrotron
_diffrn_radiation_wavelength 0.78480
_diffrn_reflns_av_R_equivalents 0.0628
_diffrn_reflns_av_sigmaI/netI 0.0496
_diffrn_reflns_limit_h_max 14
_diffrn_reflns_limit_h_min -14
_diffrn_reflns_limit_k_max 18
_diffrn_reflns_limit_k_min -18
_diffrn_reflns_limit_l_max 28
_diffrn_reflns_limit_l_min -28
_diffrn_reflns_number 57516
_diffrn_reflns_theta_full 31.53
_diffrn_reflns_theta_max 31.53
_diffrn_reflns_theta_min 3.63
_exptl_absorpt_coefficient_mu 0.340
_exptl_absorpt_correction_T_max 0.9832
_exptl_absorpt_correction_T_min 0.9414
_exptl_absorpt_correction_type multi-scan
_exptl_absorpt_process_details sadabs
_exptl_crystal_colour blue/black
_exptl_crystal_density_diffrn 1.143
_exptl_crystal_density_method 'not measured'
_exptl_crystal_description plate
_exptl_crystal_F_000 1208
_exptl_crystal_size_max 0.18
_exptl_crystal_size_mid 0.13
_exptl_crystal_size_min 0.05
_refine_diff_density_max 1.083
_refine_diff_density_min -0.853
_refine_diff_density_rms 0.089
_refine_ls_extinction_method none
_refine_ls_goodness_of_fit_ref 1.069
_refine_ls_hydrogen_treatment mixed
_refine_ls_matrix_type full
_refine_ls_number_parameters 716
_refine_ls_number_reflns 15525
_refine_ls_number_restraints 30
_refine_ls_restrained_S_all 1.083
_refine_ls_R_factor_all 0.0624
_refine_ls_R_factor_gt 0.0554
_refine_ls_shift/su_max 0.001
_refine_ls_shift/su_mean 0.000
_refine_ls_structure_factor_coef Fsqd
_refine_ls_weighting_details 'calc w=1/[\s^2^(Fo^2^)+(0.0960P)^2^+0.9810P] where P=(Fo^2^+2Fc^2^)/3'
_refine_ls_weighting_scheme calc
_refine_ls_wR_factor_gt 0.1512
_refine_ls_wR_factor_ref 0.1591
_reflns_number_gt 13200
_reflns_number_total 15525
_reflns_threshold_expression >2sigma(I)
_cod_data_source_file c0sc00142b.txt
_cod_data_source_block testpb1
_cod_original_sg_symbol_H-M P-1
_cod_database_code 1515763

loop_
_symmetry_equiv_pos_as_xyz
'x, y, z'
'-x, -y, -z'

loop_
_atom_site_label
_atom_site_type_symbol
_atom_site_fract_x
_atom_site_fract_y
_atom_site_fract_z
_atom_site_U_iso_or_equiv
_atom_site_adp_type
_atom_site_occupancy
_atom_site_symmetry_multiplicity
_atom_site_calc_flag
_atom_site_refinement_flags
_atom_site_disorder_assembly
_atom_site_disorder_group
V1 V 0.79315(2) 1.03343(2) 0.291800(13) 0.01284(9) Uani 1 1 d . . .
V2 V 0.72464(3) 0.81133(2) 0.191274(13) 0.01334(9) Uani 1 1 d . . .
O1 O 0.64921(11) 0.92607(9) 0.24659(6) 0.0149(2) Uani 1 1 d . . .
O2 O 0.67489(11) 1.07860(9) 0.34215(6) 0.0167(2) Uani 1 1 d . . .
O3 O 0.79260(11) 1.11497(9) 0.23424(6) 0.0174(3) Uani 1 1 d . . .
O4 O 0.91483(11) 1.13218(9) 0.33824(6) 0.0151(2) Uani 1 1 d . . .
O5 O 0.85684(11) 0.92912(9) 0.22523(6) 0.0162(2) Uani 1 1 d . . .
O6 O 0.84829(11) 0.76721(9) 0.14222(6) 0.0177(3) Uani 1 1 d . . .
O7 O 0.74159(11) 0.76828(9) 0.26843(6) 0.0174(3) Uani 1 1 d . . .
O8 O 0.61733(11) 0.69441(9) 0.16331(6) 0.0160(2) Uani 1 1 d . . .
O9 O 0.83972(12) 0.94206(10) 0.34821(6) 0.0192(3) Uani 1 1 d . . .
H9 H 0.815(2) 0.885(2) 0.3312(13) 0.035(7) Uiso 1 1 d . . .
O10 O 0.64349(13) 0.85554(10) 0.11842(6) 0.0218(3) Uani 1 1 d . . .
H10 H 0.652(3) 0.916(2) 0.1222(14) 0.047(8) Uiso 1 1 d . . .
C1 C 0.55877(15) 0.92871(12) 0.28610(8) 0.0145(3) Uani 1 1 d . . .
C2 C 0.57277(15) 1.01527(12) 0.33882(8) 0.0145(3) Uani 1 1 d . . .
C3 C 0.48682(15) 1.03299(12) 0.38318(8) 0.0146(3) Uani 1 1 d . . .
C4 C 0.38793(16) 0.95867(13) 0.37204(8) 0.0168(3) Uani 1 1 d . . .
H4A H 0.3294 0.9677 0.4008 0.020 Uiso 1 1 calc R . .
C5 C 0.37231(15) 0.87173(13) 0.32021(8) 0.0158(3) Uani 1 1 d . . .
C6 C 0.46016(15) 0.85677(13) 0.27635(8) 0.0167(3) Uani 1 1 d . . .
H6A H 0.4521 0.7997 0.2415 0.020 Uiso 1 1 calc R . .
C7 C 0.49928(17) 1.13039(13) 0.43827(9) 0.0186(3) Uani 1 1 d . . .
C8 C 0.4006(2) 1.12920(15) 0.48399(10) 0.0290(4) Uani 1 1 d . . .
H8A H 0.3232 1.1173 0.4599 0.043 Uiso 1 1 calc R . .
H8B H 0.4084 1.1924 0.5163 0.043 Uiso 1 1 calc R . .
H8C H 0.4088 1.0771 0.5043 0.043 Uiso 1 1 calc R . .
C9 C 0.48834(19) 1.21724(14) 0.40846(10) 0.0256(4) Uani 1 1 d . . .
H9A H 0.4125 1.2060 0.3828 0.038 Uiso 1 1 calc R . .
H9B H 0.5524 1.2211 0.3818 0.038 Uiso 1 1 calc R . .
H9C H 0.4932 1.2787 0.4422 0.038 Uiso 1 1 calc R . .
C10 C 0.62130(19) 1.14982(15) 0.47933(9) 0.0256(4) Uani 1 1 d . . .
H10A H 0.6290 1.0962 0.4983 0.038 Uiso 1 1 calc R . .
H10B H 0.6258 1.2116 0.5128 0.038 Uiso 1 1 calc R . .
H10C H 0.6851 1.1538 0.4525 0.038 Uiso 1 1 calc R . .
C11 C 0.26401(16) 0.79101(13) 0.31006(9) 0.0188(4) Uani 1 1 d . . .
C12 C 0.17071(18) 0.82230(16) 0.35793(11) 0.0299(5) Uani 1 1 d . . .
H12A H 0.2075 0.8354 0.4011 0.045 Uiso 1 1 calc R . .
H12B H 0.1053 0.7695 0.3500 0.045 Uiso 1 1 calc R . .
H12C H 0.1410 0.8816 0.3526 0.045 Uiso 1 1 calc R . .
C13 C 0.20200(18) 0.77038(17) 0.24169(10) 0.0295(4) Uani 1 1 d . . .
H13A H 0.1739 0.8303 0.2365 0.044 Uiso 1 1 calc R . .
H13B H 0.1351 0.7191 0.2349 0.044 Uiso 1 1 calc R . .
H13C H 0.2582 0.7488 0.2108 0.044 Uiso 1 1 calc R . .
C14 C 0.30920(19) 0.69557(15) 0.31882(11) 0.0292(4) Uani 1 1 d . . .
H14A H 0.3477 0.7089 0.3617 0.044 Uiso 1 1 calc R . .
H14B H 0.3656 0.6739 0.2881 0.044 Uiso 1 1 calc R . .
H14C H 0.2425 0.6442 0.3121 0.044 Uiso 1 1 calc R . .
C15 C 0.85856(15) 1.20538(12) 0.25922(8) 0.0156(3) Uani 1 1 d . . .
C16 C 0.92571(15) 1.21616(12) 0.31820(8) 0.0146(3) Uani 1 1 d . . .
C17 C 0.99638(15) 1.30675(13) 0.35117(8) 0.0168(3) Uani 1 1 d . . .
C18 C 0.99986(16) 1.38140(13) 0.31973(9) 0.0206(4) Uani 1 1 d . . .
H18A H 1.0474 1.4417 0.3398 0.025 Uiso 1 1 calc R . .
C19 C 0.93603(16) 1.37129(13) 0.25960(9) 0.0198(4) Uani 1 1 d . . .
C20 C 0.86348(16) 1.28143(13) 0.22943(9) 0.0190(3) Uani 1 1 d . . .
H20A H 0.8192 1.2726 0.1901 0.023 Uiso 1 1 calc R . .
C21 C 1.06143(17) 1.32211(14) 0.41801(9) 0.0220(4) Uani 1 1 d . . .
C22 C 0.9699(2) 1.30325(17) 0.46436(10) 0.0331(5) Uani 1 1 d . . .
H22A H 0.9112 1.3490 0.4671 0.050 Uiso 1 1 calc R . .
H22B H 1.0108 1.3131 0.5063 0.050 Uiso 1 1 calc R . .
H22C H 0.9306 1.2359 0.4486 0.050 Uiso 1 1 calc R . .
C23 C 1.1259(2) 1.42910(16) 0.44607(11) 0.0369(5) Uani 1 1 d . . .
H23A H 1.0683 1.4758 0.4495 0.055 Uiso 1 1 calc R . .
H23B H 1.1845 1.4422 0.4182 0.055 Uiso 1 1 calc R . .
H23C H 1.1653 1.4360 0.4880 0.055 Uiso 1 1 calc R . .
C24 C 1.1558(2) 1.24941(17) 0.41339(12) 0.0365(5) Uani 1 1 d . . .
H24A H 1.2126 1.2616 0.3844 0.055 Uiso 1 1 calc R . .
H24B H 1.1168 1.1820 0.3975 0.055 Uiso 1 1 calc R . .
H24C H 1.1968 1.2591 0.4553 0.055 Uiso 1 1 calc R . .
C25 C 0.95107(18) 1.45607(15) 0.22750(10) 0.0265(4) Uani 1 1 d . . .
C26 C 0.9538(2) 1.55822(15) 0.27667(12) 0.0337(5) Uani 1 1 d . . .
H26A H 1.0183 1.5672 0.3098 0.051 Uiso 1 1 calc R . .
H26B H 0.8789 1.5619 0.2955 0.051 Uiso 1 1 calc R . .
H26C H 0.9659 1.6097 0.2555 0.051 Uiso 1 1 calc R . .
C27 C 0.8464(3) 1.4462(2) 0.17581(14) 0.0484(7) Uani 1 1 d . . .
H27A H 0.8420 1.3828 0.1439 0.073 Uiso 1 1 calc R . .
H27B H 0.8594 1.4989 0.1557 0.073 Uiso 1 1 calc R . .
H27C H 0.7724 1.4507 0.1956 0.073 Uiso 1 1 calc R . .
C28 C 1.0704(2) 1.45087(18) 0.19645(13) 0.0419(6) Uani 1 1 d . . .
H28A H 1.1353 1.4569 0.2289 0.063 Uiso 1 1 calc R . .
H28B H 1.0832 1.5044 0.1771 0.063 Uiso 1 1 calc R . .
H28C H 1.0672 1.3881 0.1640 0.063 Uiso 1 1 calc R . .
C29 C 0.95374(15) 0.92382(12) 0.19078(8) 0.0143(3) Uani 1 1 d . . .
C30 C 0.94787(15) 0.83181(13) 0.14354(8) 0.0150(3) Uani 1 1 d . . .
C31 C 1.04083(16) 0.81278(13) 0.10308(8) 0.0160(3) Uani 1 1 d . . .
C32 C 1.13547(16) 0.89014(14) 0.11327(8) 0.0192(4) Uani 1 1 d . . .
H32A H 1.1974 0.8801 0.0867 0.023 Uiso 1 1 calc R . .
C33 C 1.14302(16) 0.98196(13) 0.16102(9) 0.0184(3) Uani 1 1 d . A .
C34 C 1.04931(15) 0.99879(13) 0.20054(8) 0.0167(3) Uani 1 1 d . . .
H34A H 1.0511 1.0588 0.2326 0.020 Uiso 1 1 calc R . .
C35 C 1.03600(17) 0.71188(13) 0.05135(8) 0.0194(4) Uani 1 1 d . . .
C36 C 0.9269(2) 0.69741(17) 0.00178(10) 0.0334(5) Uani 1 1 d . . .
H36A H 0.9331 0.7505 -0.0183 0.050 Uiso 1 1 calc R . .
H36B H 0.8546 0.6981 0.0231 0.050 Uiso 1 1 calc R . .
H36C H 0.9247 0.6346 -0.0305 0.050 Uiso 1 1 calc R . .
C37 C 1.0267(2) 0.62686(14) 0.08347(10) 0.0261(4) Uani 1 1 d . . .
H37A H 1.0237 0.5640 0.0512 0.039 Uiso 1 1 calc R . .
H37B H 0.9550 0.6278 0.1053 0.039 Uiso 1 1 calc R . .
H37C H 1.0956 0.6357 0.1140 0.039 Uiso 1 1 calc R . .
C38 C 1.1500(2) 0.70457(16) 0.01546(11) 0.0340(5) Uani 1 1 d . . .
H38A H 1.1586 0.7566 -0.0054 0.051 Uiso 1 1 calc R . .
H38B H 1.1435 0.6408 -0.0163 0.051 Uiso 1 1 calc R . .
H38C H 1.2190 0.7117 0.0457 0.051 Uiso 1 1 calc R . .
C39 C 1.24979(18) 1.06454(15) 0.17058(10) 0.0254(4) Uani 1 1 d . . .
C40X C 1.2369(9) 1.1610(7) 0.2231(5) 0.052(2) Uani 0.290(5) 1 d PU A 1
H40A H 1.3068 1.2086 0.2271 0.078 Uiso 0.290(5) 1 calc PR A 1
H40B H 1.2291 1.1464 0.2634 0.078 Uiso 0.290(5) 1 calc PR A 1
H40C H 1.1668 1.1884 0.2114 0.078 Uiso 0.290(5) 1 calc PR A 1
C41X C 1.2183(9) 1.1310(7) 0.1317(5) 0.124(3) Uani 0.710(5) 1 d PU A 1
H41A H 1.2600 1.1968 0.1512 0.186 Uiso 0.710(5) 1 calc PR A 1
H41B H 1.1333 1.1338 0.1297 0.186 Uiso 0.710(5) 1 calc PR A 1
H41C H 1.2412 1.1058 0.0890 0.186 Uiso 0.710(5) 1 calc PR A 1
C42X C 1.3627(9) 1.0289(9) 0.1933(6) 0.066(3) Uani 0.290(5) 1 d PU A 1
H42A H 1.3757 0.9677 0.1629 0.099 Uiso 0.290(5) 1 calc PR A 1
H42B H 1.3540 1.0178 0.2347 0.099 Uiso 0.290(5) 1 calc PR A 1
H42C H 1.4302 1.0786 0.1969 0.099 Uiso 0.290(5) 1 calc PR A 1
C40Y C 1.2993(3) 1.0992(3) 0.24164(17) 0.0482(11) Uani 0.710(5) 1 d PU A 2
H40D H 1.3680 1.1485 0.2474 0.072 Uiso 0.710(5) 1 calc PR A 2
H40E H 1.3224 1.0432 0.2547 0.072 Uiso 0.710(5) 1 calc PR A 2
H40F H 1.2385 1.1277 0.2674 0.072 Uiso 0.710(5) 1 calc PR A 2
C41Y C 1.2021(16) 1.1636(11) 0.1662(9) 0.064(3) Uani 0.290(5) 1 d PU A 2
H41D H 1.2663 1.2177 0.1800 0.095 Uiso 0.290(5) 1 calc PR A 2
H41E H 1.1383 1.1771 0.1934 0.095 Uiso 0.290(5) 1 calc PR A 2
H41F H 1.1725 1.1567 0.1224 0.095 Uiso 0.290(5) 1 calc PR A 2
C42Y C 1.3539(4) 1.0271(4) 0.1334(2) 0.0680(16) Uani 0.710(5) 1 d PU A 2
H42D H 1.3305 1.0110 0.0880 0.102 Uiso 0.710(5) 1 calc PR A 2
H42E H 1.3752 0.9685 0.1439 0.102 Uiso 0.710(5) 1 calc PR A 2
H42F H 1.4217 1.0782 0.1449 0.102 Uiso 0.710(5) 1 calc PR A 2
C43 C 0.67166(15) 0.68220(12) 0.26514(8) 0.0155(3) Uani 1 1 d . . .
C44 C 0.60410(15) 0.63848(12) 0.20528(8) 0.0153(3) Uani 1 1 d . . .
C45 C 0.53029(16) 0.54696(13) 0.19295(8) 0.0170(3) Uani 1 1 d . . .
C46 C 0.52364(16) 0.50610(13) 0.24478(9) 0.0193(4) Uani 1 1 d . . .
H46A H 0.4751 0.4457 0.2383 0.023 Uiso 1 1 calc R . .
C47 C 0.58571(16) 0.55058(13) 0.30610(9) 0.0180(3) Uani 1 1 d . . .
C48 C 0.66197(16) 0.63984(13) 0.31576(8) 0.0185(3) Uani 1 1 d . . .
H48A H 0.7055 0.6704 0.3555 0.022 Uiso 1 1 calc R . .
C49 C 0.46325(16) 0.49529(13) 0.12616(9) 0.0200(4) Uani 1 1 d . . .
C50 C 0.3895(2) 0.39571(15) 0.12422(10) 0.0307(5) Uani 1 1 d . . .
H50A H 0.3306 0.4078 0.1546 0.046 Uiso 1 1 calc R . .
H50B H 0.4421 0.3518 0.1351 0.046 Uiso 1 1 calc R . .
H50C H 0.3498 0.3654 0.0817 0.046 Uiso 1 1 calc R . .
C51 C 0.55638(18) 0.47288(15) 0.07657(9) 0.0246(4) Uani 1 1 d . . .
H51A H 0.6035 0.5341 0.0769 0.037 Uiso 1 1 calc R . .
H51B H 0.5155 0.4421 0.0344 0.037 Uiso 1 1 calc R . .
H51C H 0.6081 0.4285 0.0876 0.037 Uiso 1 1 calc R . .
C52 C 0.37605(18) 0.56291(16) 0.10748(11) 0.0294(4) Uani 1 1 d . . .
H52A H 0.3186 0.5764 0.1386 0.044 Uiso 1 1 calc R . .
H52B H 0.3348 0.5298 0.0657 0.044 Uiso 1 1 calc R . .
H52C H 0.4204 0.6246 0.1065 0.044 Uiso 1 1 calc R . .
C53 C 0.57288(18) 0.50049(14) 0.36051(9) 0.0229(4) Uani 1 1 d . . .
C54 C 0.4511(2) 0.4373(3) 0.35272(14) 0.0551(8) Uani 1 1 d . . .
H54A H 0.4419 0.3861 0.3123 0.083 Uiso 1 1 calc R . .
H54B H 0.3883 0.4790 0.3536 0.083 Uiso 1 1 calc R . .
H54C H 0.4463 0.4071 0.3873 0.083 Uiso 1 1 calc R . .
C55 C 0.6726(3) 0.4356(3) 0.36153(18) 0.0680(11) Uani 1 1 d . . .
H55A H 0.6686 0.3861 0.3206 0.102 Uiso 1 1 calc R . .
H55B H 0.6633 0.4032 0.3949 0.102 Uiso 1 1 calc R . .
H55C H 0.7490 0.4764 0.3698 0.102 Uiso 1 1 calc R . .
C56 C 0.5793(4) 0.5794(2) 0.42604(12) 0.0703(11) Uani 1 1 d . . .
H56A H 0.5713 0.5468 0.4594 0.106 Uiso 1 1 calc R . .
H56B H 0.5155 0.6198 0.4257 0.106 Uiso 1 1 calc R . .
H56C H 0.6552 0.6209 0.4340 0.106 Uiso 1 1 calc R . .
C57 C 0.8386(2) 0.96664(16) 0.41739(9) 0.0308(5) Uani 1 1 d . . .
H57A H 0.7563 0.9683 0.4282 0.037 Uiso 1 1 calc R . .
H57B H 0.8822 1.0326 0.4370 0.037 Uiso 1 1 calc R . .
C58 C 0.8944(2) 0.89237(17) 0.44432(10) 0.0315(5) Uani 1 1 d . . .
H58A H 0.8917 0.9106 0.4902 0.047 Uiso 1 1 calc R . .
H58B H 0.9764 0.8917 0.4346 0.047 Uiso 1 1 calc R . .
H58C H 0.8507 0.8272 0.4254 0.047 Uiso 1 1 calc R . .
C59 C 0.61744(19) 0.79502(15) 0.05247(9) 0.0255(4) Uani 1 1 d . . .
H59A H 0.6112 0.7250 0.0510 0.031 Uiso 1 1 calc R . .
H59B H 0.6828 0.8087 0.0278 0.031 Uiso 1 1 calc R . .
C60 C 0.50235(11) 0.81598(8) 0.02276(5) 0.0481(7) Uani 1 1 d . . .
H60A H 0.4871 0.7749 -0.0211 0.072 Uiso 1 1 calc R . .
H60B H 0.5089 0.8851 0.0236 0.072 Uiso 1 1 calc R . .
H60C H 0.4374 0.8014 0.0467 0.072 Uiso 1 1 calc R . .
O1S O 0.67355(11) 0.04089(8) 0.11770(5) 0.0316(3) Uani 1 1 d R . .
H1S H 0.7100 0.0712 0.1528 0.047 Uiso 1 1 calc R . .
C1S C 0.73272(11) 0.06875(8) 0.06765(5) 0.0389(5) Uani 1 1 d R . .
H20B H 0.7319 0.1398 0.0738 0.047 Uiso 1 1 calc R . .
H20C H 0.6878 0.0338 0.0265 0.047 Uiso 1 1 calc R . .
C2S C 0.8595(3) 0.0463(3) 0.06536(15) 0.0548(7) Uani 1 1 d . . .
H20D H 0.8938 0.0666 0.0309 0.082 Uiso 1 1 calc R . .
H20E H 0.8611 -0.0242 0.0582 0.082 Uiso 1 1 calc R . .
H20F H 0.9053 0.0819 0.1055 0.082 Uiso 1 1 calc R . .

loop_
_atom_site_aniso_label
_atom_site_aniso_U_11
_atom_site_aniso_U_22
_atom_site_aniso_U_33
_atom_site_aniso_U_23
_atom_site_aniso_U_13
_atom_site_aniso_U_12
V1 0.01599(15) 0.00988(14) 0.01146(14) 0.00179(11) 0.00330(11) -0.00173(10)
V2 0.01654(15) 0.01062(14) 0.01160(14) 0.00194(11) 0.00355(11) -0.00214(10)
O1 0.0160(6) 0.0144(6) 0.0127(5) 0.0019(5) 0.0043(4) -0.0017(4)
O2 0.0190(6) 0.0125(6) 0.0167(6) 0.0016(5) 0.0041(5) -0.0017(5)
O3 0.0231(6) 0.0139(6) 0.0138(6) 0.0043(5) 0.0002(5) -0.0046(5)
O4 0.0193(6) 0.0109(5) 0.0142(6) 0.0029(5) 0.0020(5) -0.0003(4)
O5 0.0176(6) 0.0125(6) 0.0168(6) 0.0014(5) 0.0070(5) -0.0019(4)
O6 0.0202(6) 0.0132(6) 0.0172(6) 0.0007(5) 0.0057(5) -0.0024(5)
O7 0.0228(6) 0.0131(6) 0.0149(6) 0.0042(5) 0.0011(5) -0.0039(5)
O8 0.0212(6) 0.0128(6) 0.0131(6) 0.0037(5) 0.0015(5) -0.0027(5)
O9 0.0299(7) 0.0122(6) 0.0136(6) 0.0024(5) 0.0005(5) -0.0011(5)
O10 0.0353(8) 0.0149(6) 0.0141(6) 0.0030(5) 0.0003(5) 0.0018(5)
C1 0.0163(8) 0.0145(8) 0.0130(7) 0.0038(6) 0.0042(6) 0.0017(6)
C2 0.0167(8) 0.0115(7) 0.0153(8) 0.0045(6) 0.0025(6) -0.0004(6)
C3 0.0192(8) 0.0121(7) 0.0133(7) 0.0038(6) 0.0034(6) 0.0027(6)
C4 0.0181(8) 0.0173(8) 0.0165(8) 0.0063(7) 0.0057(6) 0.0024(6)
C5 0.0149(8) 0.0159(8) 0.0165(8) 0.0049(7) 0.0022(6) -0.0005(6)
C6 0.0176(8) 0.0150(8) 0.0149(8) 0.0011(6) 0.0017(6) -0.0008(6)
C7 0.0259(9) 0.0112(8) 0.0185(8) 0.0027(7) 0.0076(7) 0.0023(7)
C8 0.0398(12) 0.0178(9) 0.0287(10) 0.0024(8) 0.0189(9) 0.0024(8)
C9 0.0362(11) 0.0146(8) 0.0293(10) 0.0078(8) 0.0126(8) 0.0076(8)
C10 0.0360(11) 0.0208(9) 0.0161(8) 0.0001(7) 0.0004(8) 0.0014(8)
C11 0.0165(8) 0.0176(8) 0.0198(8) 0.0032(7) 0.0033(7) -0.0039(6)
C12 0.0213(9) 0.0284(10) 0.0350(11) 0.0023(9) 0.0096(8) -0.0057(8)
C13 0.0222(9) 0.0367(11) 0.0257(10) 0.0078(9) -0.0025(8) -0.0078(8)
C14 0.0259(10) 0.0227(10) 0.0399(12) 0.0123(9) 0.0031(9) -0.0023(8)
C15 0.0174(8) 0.0127(8) 0.0153(8) 0.0025(6) 0.0034(6) -0.0020(6)
C16 0.0166(8) 0.0114(7) 0.0161(8) 0.0038(6) 0.0044(6) 0.0012(6)
C17 0.0168(8) 0.0122(8) 0.0187(8) 0.0001(6) 0.0011(6) 0.0012(6)
C18 0.0212(9) 0.0122(8) 0.0257(9) 0.0028(7) 0.0014(7) -0.0024(6)
C19 0.0217(9) 0.0155(8) 0.0240(9) 0.0086(7) 0.0047(7) 0.0011(7)
C20 0.0217(9) 0.0175(8) 0.0176(8) 0.0060(7) 0.0006(7) -0.0010(7)
C21 0.0242(9) 0.0160(8) 0.0209(9) 0.0001(7) -0.0043(7) -0.0020(7)
C22 0.0472(13) 0.0283(11) 0.0188(9) 0.0013(8) 0.0022(9) -0.0029(9)
C23 0.0463(13) 0.0249(11) 0.0300(11) 0.0014(9) -0.0124(10) -0.0109(9)
C24 0.0328(11) 0.0333(12) 0.0386(12) 0.0045(10) -0.0114(10) 0.0078(9)
C25 0.0283(10) 0.0212(9) 0.0343(11) 0.0159(8) 0.0038(8) -0.0006(8)
C26 0.0314(11) 0.0188(10) 0.0564(15) 0.0183(10) 0.0105(10) 0.0031(8)
C27 0.0567(16) 0.0380(13) 0.0578(16) 0.0359(13) -0.0144(13) -0.0090(12)
C28 0.0516(15) 0.0339(12) 0.0532(15) 0.0276(11) 0.0276(12) 0.0091(11)
C29 0.0166(8) 0.0141(8) 0.0129(7) 0.0044(6) 0.0041(6) 0.0011(6)
C30 0.0176(8) 0.0141(8) 0.0140(8) 0.0057(6) 0.0020(6) 0.0002(6)
C31 0.0195(8) 0.0161(8) 0.0133(7) 0.0050(6) 0.0035(6) 0.0031(6)
C32 0.0202(8) 0.0224(9) 0.0163(8) 0.0065(7) 0.0069(7) 0.0025(7)
C33 0.0189(8) 0.0183(8) 0.0180(8) 0.0066(7) 0.0031(7) -0.0020(7)
C34 0.0180(8) 0.0135(8) 0.0172(8) 0.0033(6) 0.0019(6) -0.0011(6)
C35 0.0254(9) 0.0175(8) 0.0144(8) 0.0015(7) 0.0059(7) 0.0035(7)
C36 0.0426(12) 0.0329(11) 0.0195(9) -0.0021(8) -0.0026(9) 0.0106(10)
C37 0.0374(11) 0.0161(9) 0.0237(9) 0.0032(7) 0.0058(8) 0.0037(8)
C38 0.0385(12) 0.0269(11) 0.0343(11) 0.0008(9) 0.0205(10) 0.0042(9)
C39 0.0241(9) 0.0227(9) 0.0271(10) 0.0060(8) 0.0057(8) -0.0074(7)
C40X 0.040(4) 0.043(4) 0.061(5) 0.005(4) 0.014(4) -0.030(3)
C41X 0.105(5) 0.101(6) 0.178(8) 0.102(6) -0.057(6) -0.066(5)
C42X 0.041(4) 0.059(4) 0.079(5) -0.002(4) 0.003(4) -0.022(4)
C40Y 0.0396(19) 0.056(2) 0.0333(17) -0.0013(16) 0.0025(14) -0.0281(17)
C41Y 0.051(4) 0.042(5) 0.108(7) 0.056(5) -0.023(6) -0.025(4)
C42Y 0.038(2) 0.066(3) 0.067(3) -0.028(2) 0.0343(19) -0.0310(19)
C43 0.0192(8) 0.0097(7) 0.0164(8) 0.0025(6) 0.0030(6) -0.0009(6)
C44 0.0192(8) 0.0134(8) 0.0136(7) 0.0045(6) 0.0047(6) 0.0004(6)
C45 0.0191(8) 0.0134(8) 0.0169(8) 0.0019(6) 0.0024(6) 0.0004(6)
C46 0.0241(9) 0.0114(8) 0.0210(9) 0.0039(7) 0.0040(7) -0.0025(6)
C47 0.0228(9) 0.0143(8) 0.0191(8) 0.0078(7) 0.0061(7) 0.0015(7)
C48 0.0242(9) 0.0161(8) 0.0148(8) 0.0048(7) 0.0009(7) 0.0009(7)
C49 0.0225(9) 0.0159(8) 0.0180(8) 0.0016(7) -0.0007(7) -0.0038(7)
C50 0.0364(11) 0.0222(10) 0.0267(10) 0.0020(8) 0.0001(9) -0.0116(8)
C51 0.0306(10) 0.0233(9) 0.0162(8) 0.0011(7) 0.0023(7) -0.0019(8)
C52 0.0255(10) 0.0278(10) 0.0309(11) 0.0049(9) -0.0053(8) 0.0000(8)
C53 0.0328(10) 0.0174(9) 0.0219(9) 0.0114(7) 0.0049(8) 0.0018(7)
C54 0.0441(14) 0.082(2) 0.0533(16) 0.0528(16) 0.0005(12) -0.0171(14)
C55 0.066(2) 0.090(2) 0.092(2) 0.078(2) 0.0448(18) 0.0469(18)
C56 0.148(3) 0.0376(15) 0.0246(12) 0.0142(11) 0.0160(16) -0.0111(18)
C57 0.0457(13) 0.0296(11) 0.0177(9) 0.0069(8) 0.0026(8) 0.0075(9)
C58 0.0390(12) 0.0348(11) 0.0253(10) 0.0146(9) 0.0032(9) 0.0087(9)
C59 0.0355(11) 0.0238(9) 0.0145(8) 0.0007(7) -0.0009(8) 0.0069(8)
C60 0.0429(14) 0.0435(14) 0.0453(15) -0.0049(12) -0.0192(12) 0.0106(11)
O1S 0.0447(9) 0.0247(7) 0.0222(7) 0.0085(6) -0.0092(6) -0.0075(6)
C1S 0.0553(15) 0.0378(13) 0.0271(11) 0.0181(10) -0.0051(10) 0.0030(11)
C2S 0.0536(17) 0.070(2) 0.0518(17) 0.0347(15) 0.0062(13) 0.0101(15)

loop_
_atom_type_symbol
_atom_type_description
_atom_type_scat_dispersion_real
_atom_type_scat_dispersion_imag
_atom_type_scat_source
C C 0.0033 0.0016 'International Tables Vol C Tables 4.2.6.8 and 6.1.1.4'
H H 0.0000 0.0000 'International Tables Vol C Tables 4.2.6.8 and 6.1.1.4'
O O 0.0106 0.0060 'International Tables Vol C Tables 4.2.6.8 and 6.1.1.4'
V V 0.3005 0.5294 'International Tables Vol C Tables 4.2.6.8 and 6.1.1.4'

loop_
_geom_angle_atom_site_label_1
_geom_angle_atom_site_label_2
_geom_angle_atom_site_label_3
_geom_angle
O2 V1 O4 95.77(5)
O2 V1 O3 101.67(6)
O4 V1 O3 83.02(5)
O2 V1 O5 151.60(5)
O4 V1 O5 111.65(5)
O3 V1 O5 89.30(5)
O2 V1 O1 79.72(5)
O4 V1 O1 175.24(5)
O3 V1 O1 99.32(5)
O5 V1 O1 72.64(5)
O2 V1 O9 92.13(5)
O4 V1 O9 89.70(5)
O3 V1 O9 164.94(6)
O5 V1 O9 81.14(5)
O1 V1 O9 88.95(5)
O6 V2 O8 97.81(5)
O6 V2 O7 107.38(6)
O8 V2 O7 82.03(5)
O6 V2 O1 149.04(5)
O8 V2 O1 112.12(5)
O7 V2 O1 85.25(5)
O6 V2 O5 78.40(5)
O8 V2 O5 172.99(5)
O7 V2 O5 93.42(5)
O1 V2 O5 72.60(5)
O6 V2 O10 91.89(6)
O8 V2 O10 87.11(5)
O7 V2 O10 158.94(6)
O1 V2 O10 82.21(5)
O5 V2 O10 98.85(5)
C1 O1 V2 132.04(10)
C1 O1 V1 110.31(10)
V2 O1 V1 105.00(5)
C2 O2 V1 118.59(10)
C15 O3 V1 113.03(10)
C16 O4 V1 114.49(10)
C29 O5 V1 136.27(10)
C29 O5 V2 114.46(10)
V1 O5 V2 108.13(5)
C30 O6 V2 119.67(11)
C43 O7 V2 114.06(10)
C44 O8 V2 116.73(10)
C57 O9 V1 125.06(12)
C57 O9 H9 111.9(19)
V1 O9 H9 111.5(19)
C59 O10 V2 125.16(12)
C59 O10 H10 113(2)
V2 O10 H10 117(2)
O1 C1 C6 125.33(15)
O1 C1 C2 113.24(14)
C6 C1 C2 121.41(15)
O2 C2 C3 124.03(15)
O2 C2 C1 114.49(14)
C3 C2 C1 121.48(15)
C2 C3 C4 115.77(15)
C2 C3 C7 121.07(15)
C4 C3 C7 123.10(15)
C5 C4 C3 123.82(16)
C5 C4 H4A 118.1
C3 C4 H4A 118.1
C4 C5 C6 118.82(15)
C4 C5 C11 122.49(15)
C6 C5 C11 118.68(15)
C1 C6 C5 118.69(15)
C1 C6 H6A 120.7
C5 C6 H6A 120.7
C3 C7 C8 111.70(15)
C3 C7 C9 108.12(15)
C8 C7 C9 108.74(15)
C3 C7 C10 112.14(15)
C8 C7 C10 107.29(16)
C9 C7 C10 108.77(16)
C7 C8 H8A 109.5
C7 C8 H8B 109.5
H8A C8 H8B 109.5
C7 C8 H8C 109.5
H8A C8 H8C 109.5
H8B C8 H8C 109.5
C7 C9 H9A 109.5
C7 C9 H9B 109.5
H9A C9 H9B 109.5
C7 C9 H9C 109.5
H9A C9 H9C 109.5
H9B C9 H9C 109.5
C7 C10 H10A 109.5
C7 C10 H10B 109.5
H10A C10 H10B 109.5
C7 C10 H10C 109.5
H10A C10 H10C 109.5
H10B C10 H10C 109.5
C13 C11 C14 109.89(16)
C13 C11 C12 107.99(16)
C14 C11 C12 108.64(16)
C13 C11 C5 109.28(15)
C14 C11 C5 108.55(15)
C12 C11 C5 112.48(15)
C11 C12 H12A 109.5
C11 C12 H12B 109.5
H12A C12 H12B 109.5
C11 C12 H12C 109.5
H12A C12 H12C 109.5
H12B C12 H12C 109.5
C11 C13 H13A 109.5
C11 C13 H13B 109.5
H13A C13 H13B 109.5
C11 C13 H13C 109.5
H13A C13 H13C 109.5
H13B C13 H13C 109.5
C11 C14 H14A 109.5
C11 C14 H14B 109.5
H14A C14 H14B 109.5
C11 C14 H14C 109.5
H14A C14 H14C 109.5
H14B C14 H14C 109.5
O3 C15 C20 124.07(16)
O3 C15 C16 114.14(15)
C20 C15 C16 121.77(15)
O4 C16 C15 113.54(14)
O4 C16 C17 125.47(15)
C15 C16 C17 120.98(15)
C18 C17 C16 115.70(16)
C18 C17 C21 122.92(16)
C16 C17 C21 121.36(16)
C17 C18 C19 124.28(16)
C17 C18 H18A 117.9
C19 C18 H18A 117.9
C20 C19 C18 118.31(16)
C20 C19 C25 121.47(17)
C18 C19 C25 120.16(17)
C15 C20 C19 118.87(16)
C15 C20 H20A 120.6
C19 C20 H20A 120.6
C17 C21 C24 109.40(16)
C17 C21 C22 109.51(16)
C24 C21 C22 109.87(18)
C17 C21 C23 111.82(16)
C24 C21 C23 108.20(18)
C22 C21 C23 108.01(17)
C21 C22 H22A 109.5
C21 C22 H22B 109.5
H22A C22 H22B 109.5
C21 C22 H22C 109.5
H22A C22 H22C 109.5
H22B C22 H22C 109.5
C21 C23 H23A 109.5
C21 C23 H23B 109.5
H23A C23 H23B 109.5
C21 C23 H23C 109.5
H23A C23 H23C 109.5
H23B C23 H23C 109.5
C21 C24 H24A 109.5
C21 C24 H24B 109.5
H24A C24 H24B 109.5
C21 C24 H24C 109.5
H24A C24 H24C 109.5
H24B C24 H24C 109.5
C26 C25 C19 111.36(17)
C26 C25 C27 107.04(19)
C19 C25 C27 111.35(17)
C26 C25 C28 109.45(18)
C19 C25 C28 107.76(16)
C27 C25 C28 109.9(2)
C25 C26 H26A 109.5
C25 C26 H26B 109.5
H26A C26 H26B 109.5
C25 C26 H26C 109.5
H26A C26 H26C 109.5
H26B C26 H26C 109.5
C25 C27 H27A 109.5
C25 C27 H27B 109.5
H27A C27 H27B 109.5
C25 C27 H27C 109.5
H27A C27 H27C 109.5
H27B C27 H27C 109.5
C25 C28 H28A 109.5
C25 C28 H28B 109.5
H28A C28 H28B 109.5
C25 C28 H28C 109.5
H28A C28 H28C 109.5
H28B C28 H28C 109.5
O5 C29 C34 125.11(15)
O5 C29 C30 112.12(14)
C34 C29 C30 122.77(15)
O6 C30 C29 114.10(15)
O6 C30 C31 125.78(15)
C29 C30 C31 120.13(15)
C32 C31 C30 116.03(16)
C32 C31 C35 123.29(15)
C30 C31 C35 120.68(15)
C31 C32 C33 124.28(16)
C31 C32 H32A 117.9
C33 C32 H32A 117.9
C34 C33 C32 118.43(16)
C34 C33 C39 119.32(16)
C32 C33 C39 122.25(16)
C29 C34 C33 118.36(16)
C29 C34 H34A 120.8
C33 C34 H34A 120.8
C36 C35 C37 109.70(17)
C36 C35 C31 109.92(15)
C37 C35 C31 109.54(14)
C36 C35 C38 108.40(17)
C37 C35 C38 107.14(16)
C31 C35 C38 112.08(16)
C35 C36 H36A 109.5
C35 C36 H36B 109.5
H36A C36 H36B 109.5
C35 C36 H36C 109.5
H36A C36 H36C 109.5
H36B C36 H36C 109.5
C35 C37 H37A 109.5
C35 C37 H37B 109.5
H37A C37 H37B 109.5
C35 C37 H37C 109.5
H37A C37 H37C 109.5
H37B C37 H37C 109.5
C35 C38 H38A 109.5
C35 C38 H38B 109.5
H38A C38 H38B 109.5
C35 C38 H38C 109.5
H38A C38 H38C 109.5
H38B C38 H38C 109.5
C41X C39 C42X 137.1(7)
C41X C39 C42Y 95.8(6)
C42X C39 C42Y 50.3(5)
C41X C39 C40Y 125.0(5)
C42X C39 C40Y 59.1(5)
C42Y C39 C40Y 105.8(3)
C41X C39 C40X 78.3(6)
C42X C39 C40X 105.0(6)
C42Y C39 C40X 133.1(4)
C40Y C39 C40X 50.1(5)
C41X C39 C33 107.9(4)
C42X C39 C33 109.3(4)
C42Y C39 C33 112.3(2)
C40Y C39 C33 109.25(19)
C40X C39 C33 113.7(3)
C41X C39 C41Y 30.6(7)
C42X C39 C41Y 139.8(7)
C42Y C39 C41Y 120.4(7)
C40Y C39 C41Y 98.1(7)
C40X C39 C41Y 48.7(8)
C33 C39 C41Y 109.5(6)
C39 C40X H40A 109.5
C39 C40X H40B 109.5
C39 C40X H40C 109.5
C39 C41X H41A 109.5
C39 C41X H41B 109.5
C39 C41X H41C 109.5
C39 C42X H42A 109.5
C39 C42X H42B 109.5
C39 C42X H42C 109.5
C39 C40Y H40D 109.5
C39 C40Y H40E 109.5
H40D C40Y H40E 109.5
C39 C40Y H40F 109.5
H40D C40Y H40F 109.5
H40E C40Y H40F 109.5
C39 C41Y H41D 109.5
C39 C41Y H41E 109.5
H41D C41Y H41E 109.5
C39 C41Y H41F 109.5
H41D C41Y H41F 109.5
H41E C41Y H41F 109.5
C39 C42Y H42D 109.5
C39 C42Y H42E 109.5
H42D C42Y H42E 109.5
C39 C42Y H42F 109.5
H42D C42Y H42F 109.5
H42E C42Y H42F 109.5
O7 C43 C48 124.78(16)
O7 C43 C44 113.99(15)
C48 C43 C44 121.20(15)
O8 C44 C45 125.59(16)
O8 C44 C43 113.11(14)
C45 C44 C43 121.29(15)
C46 C45 C44 115.79(16)
C46 C45 C49 122.73(15)
C44 C45 C49 121.47(15)
C45 C46 C47 124.09(16)
C45 C46 H46A 118.0
C47 C46 H46A 118.0
C48 C47 C46 118.38(16)
C48 C47 C53 120.96(16)
C46 C47 C53 120.64(16)
C43 C48 C47 119.10(16)
C43 C48 H48A 120.4
C47 C48 H48A 120.4
C45 C49 C50 111.96(16)
C45 C49 C52 110.30(15)
C50 C49 C52 107.83(16)
C45 C49 C51 108.63(15)
C50 C49 C51 107.96(16)
C52 C49 C51 110.13(16)
C49 C50 H50A 109.5
C49 C50 H50B 109.5
H50A C50 H50B 109.5
C49 C50 H50C 109.5
H50A C50 H50C 109.5
H50B C50 H50C 109.5
C49 C51 H51A 109.5
C49 C51 H51B 109.5
H51A C51 H51B 109.5
C49 C51 H51C 109.5
H51A C51 H51C 109.5
H51B C51 H51C 109.5
C49 C52 H52A 109.5
C49 C52 H52B 109.5
H52A C52 H52B 109.5
C49 C52 H52C 109.5
H52A C52 H52C 109.5
H52B C52 H52C 109.5
C55 C53 C54 109.7(2)
C55 C53 C56 109.4(3)
C54 C53 C56 105.7(2)
C55 C53 C47 109.65(17)
C54 C53 C47 111.74(17)
C56 C53 C47 110.65(16)
C53 C54 H54A 109.5
C53 C54 H54B 109.5
H54A C54 H54B 109.5
C53 C54 H54C 109.5
H54A C54 H54C 109.5
H54B C54 H54C 109.5
C53 C55 H55A 109.5
C53 C55 H55B 109.5
H55A C55 H55B 109.5
C53 C55 H55C 109.5
H55A C55 H55C 109.5
H55B C55 H55C 109.5
C53 C56 H56A 109.5
C53 C56 H56B 109.5
H56A C56 H56B 109.5
C53 C56 H56C 109.5
H56A C56 H56C 109.5
H56B C56 H56C 109.5
O9 C57 C58 111.63(17)
O9 C57 H57A 109.3
C58 C57 H57A 109.3
O9 C57 H57B 109.3
C58 C57 H57B 109.3
H57A C57 H57B 108.0
C57 C58 H58A 109.5
C57 C58 H58B 109.5
H58A C58 H58B 109.5
C57 C58 H58C 109.5
H58A C58 H58C 109.5
H58B C58 H58C 109.5
O10 C59 C60 111.08(15)
O10 C59 H59A 109.4
C60 C59 H59A 109.4
O10 C59 H59B 109.4
C60 C59 H59B 109.4
H59A C59 H59B 108.0
C59 C60 H60A 109.5
C59 C60 H60B 109.5
H60A C60 H60B 109.5
C59 C60 H60C 109.5
H60A C60 H60C 109.5
H60B C60 H60C 109.5
C1S O1S H1S 109.5
O1S C1S C2S 113.69(12)
O1S C1S H20B 108.8
C2S C1S H20B 108.8
O1S C1S H20C 108.8
C2S C1S H20C 108.8
H20B C1S H20C 107.7
C1S C2S H20D 109.5
C1S C2S H20E 109.5
H20D C2S H20E 109.5
C1S C2S H20F 109.5
H20D C2S H20F 109.5
H20E C2S H20F 109.5

loop_
_geom_bond_atom_site_label_1
_geom_bond_atom_site_label_2
_geom_bond_distance
V1 O2 1.8288(12)
V1 O4 1.8627(12)
V1 O3 1.9115(12)
V1 O5 1.9823(12)
V1 O1 2.0808(12)
V1 O9 2.0814(13)
V2 O6 1.8591(13)
V2 O8 1.8621(12)
V2 O7 1.9336(12)
V2 O1 2.0257(12)
V2 O5 2.0415(12)
V2 O10 2.0442(13)
O1 C1 1.3690(19)
O2 C2 1.363(2)
O3 C15 1.353(2)
O4 C16 1.361(2)
O5 C29 1.358(2)
O6 C30 1.360(2)
O7 C43 1.354(2)
O8 C44 1.361(2)
O9 C57 1.445(2)
O9 H9 0.79(3)
O10 C59 1.442(2)
O10 H10 0.83(3)
C1 C6 1.384(2)
C1 C2 1.408(2)
C2 C3 1.400(2)
C3 C4 1.404(2)
C3 C7 1.535(2)
C4 C5 1.400(2)
C4 H4A 0.9300
C5 C6 1.407(2)
C5 C11 1.536(2)
C6 H6A 0.9300
C7 C8 1.537(3)
C7 C9 1.540(2)
C7 C10 1.542(3)
C8 H8A 0.9600
C8 H8B 0.9600
C8 H8C 0.9600
C9 H9A 0.9600
C9 H9B 0.9600
C9 H9C 0.9600
C10 H10A 0.9600
C10 H10B 0.9600
C10 H10C 0.9600
C11 C13 1.534(3)
C11 C14 1.535(3)
C11 C12 1.535(3)
C12 H12A 0.9600
C12 H12B 0.9600
C12 H12C 0.9600
C13 H13A 0.9600
C13 H13B 0.9600
C13 H13C 0.9600
C14 H14A 0.9600
C14 H14B 0.9600
C14 H14C 0.9600
C15 C20 1.390(2)
C15 C16 1.404(2)
C16 C17 1.406(2)
C17 C18 1.397(3)
C17 C21 1.529(3)
C18 C19 1.411(3)
C18 H18A 0.9300
C19 C20 1.396(3)
C19 C25 1.536(2)
C20 H20A 0.9300
C21 C24 1.535(3)
C21 C22 1.538(3)
C21 C23 1.539(3)
C22 H22A 0.9600
C22 H22B 0.9600
C22 H22C 0.9600
C23 H23A 0.9600
C23 H23B 0.9600
C23 H23C 0.9600
C24 H24A 0.9600
C24 H24B 0.9600
C24 H24C 0.9600
C25 C26 1.530(3)
C25 C27 1.539(3)
C25 C28 1.539(3)
C26 H26A 0.9600
C26 H26B 0.9600
C26 H26C 0.9600
C27 H27A 0.9600
C27 H27B 0.9600
C27 H27C 0.9600
C28 H28A 0.9600
C28 H28B 0.9600
C28 H28C 0.9600
C29 C34 1.387(2)
C29 C30 1.403(2)
C30 C31 1.408(2)
C31 C32 1.400(2)
C31 C35 1.539(2)
C32 C33 1.405(3)
C32 H32A 0.9300
C33 C34 1.400(2)
C33 C39 1.542(2)
C34 H34A 0.9300
C35 C36 1.535(3)
C35 C37 1.537(3)
C35 C38 1.541(3)
C36 H36A 0.9600
C36 H36B 0.9600
C36 H36C 0.9600
C37 H37A 0.9600
C37 H37B 0.9600
C37 H37C 0.9600
C38 H38A 0.9600
C38 H38B 0.9600
C38 H38C 0.9600
C39 C41X 1.472(9)
C39 C42X 1.513(12)
C39 C42Y 1.521(4)
C39 C40Y 1.530(4)
C39 C40X 1.538(10)
C39 C41Y 1.565(15)
C40X H40A 0.9600
C40X H40B 0.9600
C40X H40C 0.9600
C41X H41A 0.9600
C41X H41B 0.9600
C41X H41C 0.9600
C42X H42A 0.9600
C42X H42B 0.9600
C42X H42C 0.9600
C40Y H40D 0.9600
C40Y H40E 0.9600
C40Y H40F 0.9600
C41Y H41D 0.9600
C41Y H41E 0.9600
C41Y H41F 0.9600
C42Y H42D 0.9600
C42Y H42E 0.9600
C42Y H42F 0.9600
C43 C48 1.390(2)
C43 C44 1.405(2)
C44 C45 1.405(2)
C45 C46 1.398(2)
C45 C49 1.536(2)
C46 C47 1.406(3)
C46 H46A 0.9300
C47 C48 1.400(2)
C47 C53 1.538(2)
C48 H48A 0.9300
C49 C50 1.539(3)
C49 C52 1.541(3)
C49 C51 1.543(3)
C50 H50A 0.9600
C50 H50B 0.9600
C50 H50C 0.9600
C51 H51A 0.9600
C51 H51B 0.9600
C51 H51C 0.9600
C52 H52A 0.9600
C52 H52B 0.9600
C52 H52C 0.9600
C53 C55 1.518(3)
C53 C54 1.526(3)
C53 C56 1.535(3)
C54 H54A 0.9600
C54 H54B 0.9600
C54 H54C 0.9600
C55 H55A 0.9600
C55 H55B 0.9600
C55 H55C 0.9600
C56 H56A 0.9600
C56 H56B 0.9600
C56 H56C 0.9600
C57 C58 1.497(3)
C57 H57A 0.9700
C57 H57B 0.9700
C58 H58A 0.9600
C58 H58B 0.9600
C58 H58C 0.9600
C59 C60 1.500(2)
C59 H59A 0.9700
C59 H59B 0.9700
C60 H60A 0.9600
C60 H60B 0.9600
C60 H60C 0.9600
O1S C1S 1.4313
O1S H1S 0.8200
C1S C2S 1.493(3)
C1S H20B 0.9700
C1S H20C 0.9700
C2S H20D 0.9600
C2S H20E 0.9600
C2S H20F 0.9600

loop_
_geom_hbond_atom_site_label_D
_geom_hbond_atom_site_label_H
_geom_hbond_atom_site_label_A
_geom_hbond_distance_DH
_geom_hbond_distance_HA
_geom_hbond_distance_DA
_geom_hbond_angle_DHA
_geom_hbond_site_symmetry_A
O9 H9 O7 0.79(3) 1.89(3) 2.6528(18) 161(3) .
O10 H10 O1S 0.83(3) 1.77(3) 2.5936(18) 171(3) 1_565
O1S H1S O3 0.82 1.85 2.6615(16) 168.8 1_545

loop_
_geom_torsion_atom_site_label_1
_geom_torsion_atom_site_label_2
_geom_torsion_atom_site_label_3
_geom_torsion_atom_site_label_4
_geom_torsion
O6 V2 O1 C1 -167.34(13)
O8 V2 O1 C1 28.41(15)
O7 V2 O1 C1 -50.98(14)
O5 V2 O1 C1 -146.07(15)
O10 V2 O1 C1 112.06(14)
O6 V2 O1 V1 -30.83(13)
O8 V2 O1 V1 164.93(5)
O7 V2 O1 V1 85.53(6)
O5 V2 O1 V1 -9.56(5)
O10 V2 O1 V1 -111.42(6)
O2 V1 O1 C1 -16.58(10)
O4 V1 O1 C1 2.2(7)
O3 V1 O1 C1 -116.87(11)
O5 V1 O1 C1 156.82(11)
O9 V1 O1 C1 75.78(11)
O2 V1 O1 V2 -163.55(6)
O4 V1 O1 V2 -144.7(6)
O3 V1 O1 V2 96.16(6)
O5 V1 O1 V2 9.85(5)
O9 V1 O1 V2 -71.20(6)
O4 V1 O2 C2 -161.98(12)
O3 V1 O2 C2 113.98(12)
O5 V1 O2 C2 3.15(19)
O1 V1 O2 C2 16.48(12)
O9 V1 O2 C2 -72.07(12)
O2 V1 O3 C15 83.57(12)
O4 V1 O3 C15 -10.91(11)
O5 V1 O3 C15 -122.82(11)
O1 V1 O3 C15 164.90(11)
O9 V1 O3 C15 -72.5(2)
O2 V1 O4 C16 -88.93(11)
O3 V1 O4 C16 12.17(11)
O5 V1 O4 C16 98.61(11)
O1 V1 O4 C16 -107.5(6)
O9 V1 O4 C16 178.95(11)
O2 V1 O5 C29 170.32(14)
O4 V1 O5 C29 -25.63(17)
O3 V1 O5 C29 56.57(16)
O1 V1 O5 C29 156.57(17)
O9 V1 O5 C29 -111.76(16)
O2 V1 O5 V2 3.82(15)
O4 V1 O5 V2 167.87(5)
O3 V1 O5 V2 -109.93(6)
O1 V1 O5 V2 -9.93(5)
O9 V1 O5 V2 81.74(6)
O6 V2 O5 C29 9.44(11)
O8 V2 O5 C29 67.2(4)
O7 V2 O5 C29 116.49(11)
O1 V2 O5 C29 -159.58(12)
O10 V2 O5 C29 -80.68(11)
O6 V2 O5 V1 179.23(7)
O8 V2 O5 V1 -123.0(4)
O7 V2 O5 V1 -73.72(6)
O1 V2 O5 V1 10.21(5)
O10 V2 O5 V1 89.10(6)
O8 V2 O6 C30 175.86(12)
O7 V2 O6 C30 -100.10(12)
O1 V2 O6 C30 10.57(19)
O5 V2 O6 C30 -10.12(12)
O10 V2 O6 C30 88.52(12)
O6 V2 O7 C43 -96.64(12)
O8 V2 O7 C43 -0.91(11)
O1 V2 O7 C43 112.25(12)
O5 V2 O7 C43 -175.55(11)
O10 V2 O7 C43 58.7(2)
O6 V2 O8 C44 105.53(12)
O7 V2 O8 C44 -1.04(11)
O1 V2 O8 C44 -82.57(12)
O5 V2 O8 C44 48.8(5)
O10 V2 O8 C44 -162.96(12)
O2 V1 O9 C57 -36.18(16)
O4 V1 O9 C57 59.58(16)
O3 V1 O9 C57 120.4(2)
O5 V1 O9 C57 171.56(16)
O1 V1 O9 C57 -115.85(16)
O6 V2 O10 C59 49.86(15)
O8 V2 O10 C59 -47.87(15)
O7 V2 O10 C59 -106.69(19)
O1 V2 O10 C59 -160.67(15)
O5 V2 O10 C59 128.41(15)
V2 O1 C1 C6 -32.8(2)
V1 O1 C1 C6 -167.63(14)
V2 O1 C1 C2 148.86(12)
V1 O1 C1 C2 14.00(17)
V1 O2 C2 C3 166.84(13)
V1 O2 C2 C1 -13.53(19)
O1 C1 C2 O2 -2.1(2)
C6 C1 C2 O2 179.50(15)
O1 C1 C2 C3 177.58(15)
C6 C1 C2 C3 -0.9(3)
O2 C2 C3 C4 -179.53(15)
C1 C2 C3 C4 0.9(2)
O2 C2 C3 C7 3.2(3)
C1 C2 C3 C7 -176.44(15)
C2 C3 C4 C5 -0.5(3)
C7 C3 C4 C5 176.74(16)
C3 C4 C5 C6 0.1(3)
C3 C4 C5 C11 178.95(16)
O1 C1 C6 C5 -177.83(16)
C2 C1 C6 C5 0.4(3)
C4 C5 C6 C1 0.0(3)
C11 C5 C6 C1 -178.93(16)
C2 C3 C7 C8 -175.09(16)
C4 C3 C7 C8 7.8(2)
C2 C3 C7 C9 65.3(2)
C4 C3 C7 C9 -111.79(19)
C2 C3 C7 C10 -54.6(2)
C4 C3 C7 C10 128.30(18)
C4 C5 C11 C13 126.33(19)
C6 C5 C11 C13 -54.8(2)
C4 C5 C11 C14 -113.84(19)
C6 C5 C11 C14 65.0(2)
C4 C5 C11 C12 6.4(2)
C6 C5 C11 C12 -174.74(17)
V1 O3 C15 C20 -173.83(14)
V1 O3 C15 C16 7.69(18)
V1 O4 C16 C15 -11.15(18)
V1 O4 C16 C17 169.15(14)
O3 C15 C16 O4 2.0(2)
C20 C15 C16 O4 -176.50(15)
O3 C15 C16 C17 -178.28(15)
C20 C15 C16 C17 3.2(3)
O4 C16 C17 C18 176.28(16)
C15 C16 C17 C18 -3.4(2)
O4 C16 C17 C21 -5.5(3)
C15 C16 C17 C21 174.82(16)
C16 C17 C18 C19 1.5(3)
C21 C17 C18 C19 -176.65(17)
C17 C18 C19 C20 0.6(3)
C17 C18 C19 C25 -176.87(17)
O3 C15 C20 C19 -179.24(16)
C16 C15 C20 C19 -0.9(3)
C18 C19 C20 C15 -1.0(3)
C25 C19 C20 C15 176.49(17)
C18 C17 C21 C24 -118.0(2)
C16 C17 C21 C24 63.9(2)
C18 C17 C21 C22 121.53(19)
C16 C17 C21 C22 -56.5(2)
C18 C17 C21 C23 1.8(3)
C16 C17 C21 C23 -176.23(17)
C20 C19 C25 C26 140.83(19)
C18 C19 C25 C26 -41.7(2)
C20 C19 C25 C27 21.4(3)
C18 C19 C25 C27 -161.1(2)
C20 C19 C25 C28 -99.1(2)
C18 C19 C25 C28 78.3(2)
V1 O5 C29 C34 7.6(3)
V2 O5 C29 C34 173.52(14)
V1 O5 C29 C30 -173.12(12)
V2 O5 C29 C30 -7.23(17)
V2 O6 C30 C29 9.25(19)
V2 O6 C30 C31 -171.37(13)
O5 C29 C30 O6 -0.5(2)
C34 C29 C30 O6 178.74(15)
O5 C29 C30 C31 -179.96(15)
C34 C29 C30 C31 -0.7(3)
O6 C30 C31 C32 -179.58(16)
C29 C30 C31 C32 -0.2(2)
O6 C30 C31 C35 0.2(3)
C29 C30 C31 C35 179.57(16)
C30 C31 C32 C33 1.2(3)
C35 C31 C32 C33 -178.60(17)
C31 C32 C33 C34 -1.2(3)
C31 C32 C33 C39 179.54(17)
O5 C29 C34 C33 179.86(16)
C30 C29 C34 C33 0.7(3)
C32 C33 C34 C29 0.2(3)
C39 C33 C34 C29 179.50(16)
C32 C31 C35 C36 -117.3(2)
C30 C31 C35 C36 62.9(2)
C32 C31 C35 C37 122.05(19)
C30 C31 C35 C37 -57.7(2)
C32 C31 C35 C38 3.3(3)
C30 C31 C35 C38 -176.51(17)
C34 C33 C39 C41X -87.1(6)
C32 C33 C39 C41X 92.1(6)
C34 C33 C39 C42X 114.6(6)
C32 C33 C39 C42X -66.1(6)
C34 C33 C39 C42Y 168.6(3)
C32 C33 C39 C42Y -12.1(4)
C34 C33 C39 C40Y 51.6(3)
C32 C33 C39 C40Y -129.2(3)
C34 C33 C39 C40X -2.3(6)
C32 C33 C39 C40X 176.9(6)
C34 C33 C39 C41Y -54.9(8)
C32 C33 C39 C41Y 124.4(7)
V2 O7 C43 C48 -175.49(14)
V2 O7 C43 C44 2.60(18)
V2 O8 C44 C45 -178.32(13)
V2 O8 C44 C43 2.71(19)
O7 C43 C44 O8 -3.4(2)
C48 C43 C44 O8 174.77(15)
O7 C43 C44 C45 177.58(15)
C48 C43 C44 C45 -4.3(3)
O8 C44 C45 C46 -175.41(16)
C43 C44 C45 C46 3.5(2)
O8 C44 C45 C49 5.5(3)
C43 C44 C45 C49 -175.64(16)
C44 C45 C46 C47 -0.4(3)
C49 C45 C46 C47 178.72(17)
C45 C46 C47 C48 -2.0(3)
C45 C46 C47 C53 179.82(17)
O7 C43 C48 C47 179.65(16)
C44 C43 C48 C47 1.7(3)
C46 C47 C48 C43 1.3(3)
C53 C47 C48 C43 179.49(16)
C46 C45 C49 C50 0.3(3)
C44 C45 C49 C50 179.34(17)
C46 C45 C49 C52 120.36(19)
C44 C45 C49 C52 -60.6(2)
C46 C45 C49 C51 -118.85(19)
C44 C45 C49 C51 60.2(2)
C48 C47 C53 C55 -84.8(3)
C46 C47 C53 C55 93.3(3)
C48 C47 C53 C54 153.4(2)
C46 C47 C53 C54 -28.5(3)
C48 C47 C53 C56 36.0(3)
C46 C47 C53 C56 -145.9(2)
V1 O9 C57 C58 -171.37(14)
V2 O10 C59 C60 145.22(12)
